data_2222819
loop_
_publ_author_name
'Al-Resayes, Saud'

_publ_section_title
;
 2-Methyl-2-(2-pyridyl)hexahydropyrimidine
;
_journal_coeditor_code NG2608
_journal_issue 8
_journal_name_full 'Acta Crystallographica Section E'
_journal_page_first o1874
_journal_paper_doi 10.1107/S1600536809025963
_journal_volume 65
_journal_year 2009
_chemical_formula_iupac 'C10 H15 N3'
_chemical_formula_moiety 'C10 H15 N3'
_chemical_formula_sum 'C10 H15 N3'
_chemical_formula_weight 177.25
_chemical_name_systematic
;
2-Methyl-2-(2-pyridyl)hexahydropyrimidine
;
_space_group_IT_number 19
_symmetry_cell_setting orthorhombic
_symmetry_space_group_name_Hall 'P 2ac 2ab'
_symmetry_space_group_name_H-M 'P 21 21 21'
_atom_sites_solution_hydrogens geom
_atom_sites_solution_primary direct
_atom_sites_solution_secondary difmap
_audit_creation_method SHELXL-97
_cell_angle_alpha 90.00
_cell_angle_beta 90.00
_cell_angle_gamma 90.00
_cell_formula_units_Z 4
_cell_length_a 8.4070(17)
_cell_length_b 10.371(2)
_cell_length_c 11.363(2)
_cell_measurement_reflns_used 7168
_cell_measurement_temperature 294(2)
_cell_measurement_theta_max 27.45
_cell_measurement_theta_min 3.01
_cell_volume 990.7(3)
_computing_cell_refinement 'CrystalClear (Rigaku/MSC, 2007)'
_computing_data_collection 'CrystalClear (Rigaku/MSC, 2007)'
_computing_data_reduction 'CrystalClear (Rigaku/MSC, 2007)'
_computing_molecular_graphics 'DIAMOND (Brandenburg, 2006) and PLUTO (Motherwell <i>et al.</i>,  1999)'
_computing_publication_material 'publCIF (Westrip, 2009)'
_computing_structure_refinement 'SHELXL97 (Sheldrick, 2008)'
_computing_structure_solution 'SHELXS97 (Sheldrick, 2008)'
_diffrn_ambient_temperature 294(2)
_diffrn_measured_fraction_theta_full 0.999
_diffrn_measured_fraction_theta_max 0.999
_diffrn_measurement_device_type 'Rigaku R-AXIS RAPID'
_diffrn_measurement_method \w
_diffrn_radiation_monochromator graphite
_diffrn_radiation_source 'fine-focus sealed tube'
_diffrn_radiation_type MoK\a
_diffrn_radiation_wavelength 0.71073
_diffrn_reflns_av_R_equivalents 0.0219
_diffrn_reflns_av_sigmaI/netI 0.0169
_diffrn_reflns_limit_h_max 10
_diffrn_reflns_limit_h_min -10
_diffrn_reflns_limit_k_max 12
_diffrn_reflns_limit_k_min -13
_diffrn_reflns_limit_l_max 14
_diffrn_reflns_limit_l_min -13
_diffrn_reflns_number 8017
_diffrn_reflns_theta_full 25.00
_diffrn_reflns_theta_max 27.47
_diffrn_reflns_theta_min 3.01
_diffrn_standards_decay_% 0
_diffrn_standards_interval_count 0
_diffrn_standards_interval_time 0
_diffrn_standards_number 0
_exptl_absorpt_coefficient_mu 0.074
_exptl_absorpt_correction_T_max 0.99
_exptl_absorpt_correction_T_min 0.97
_exptl_absorpt_correction_type multi-scan
_exptl_absorpt_process_details '(CrystalClear; Rigaku/MSC, 2007)'
_exptl_crystal_colour yellow
_exptl_crystal_density_diffrn 1.188
_exptl_crystal_density_method 'not measured'
_exptl_crystal_description plate
_exptl_crystal_F_000 384
_exptl_crystal_size_max 0.35
_exptl_crystal_size_mid 0.15
_exptl_crystal_size_min 0.15
_refine_diff_density_max 0.196
_refine_diff_density_min -0.342
_refine_ls_extinction_method none
_refine_ls_goodness_of_fit_ref 1.009
_refine_ls_hydrogen_treatment mixed
_refine_ls_matrix_type full
_refine_ls_number_parameters 128
_refine_ls_number_reflns 1324
_refine_ls_number_restraints 0
_refine_ls_restrained_S_all 1.009
_refine_ls_R_factor_all 0.0477
_refine_ls_R_factor_gt 0.0437
_refine_ls_shift/su_max 0.000
_refine_ls_shift/su_mean 0.000
_refine_ls_structure_factor_coef Fsqd
_refine_ls_weighting_details 'calc w=1/[\s^2^(Fo^2^)+(0.0907P)^2^+0.0352P] where P=(Fo^2^+2Fc^2^)/3'
_refine_ls_weighting_scheme calc
_refine_ls_wR_factor_gt 0.1055
_refine_ls_wR_factor_ref 0.1152
_reflns_number_gt 1206
_reflns_number_total 1324
_reflns_threshold_expression I>2\s(I)
_cod_data_source_file ng2608.cif
_cod_data_source_block I
_cod_database_code 2222819
_cod_database_fobs_code 2222819

loop_
_symmetry_equiv_pos_as_xyz
'x, y, z'
'-x+1/2, -y, z+1/2'
'-x, y+1/2, -z+1/2'
'x+1/2, -y+1/2, -z'

loop_
_atom_site_type_symbol
_atom_site_label
_atom_site_fract_x
_atom_site_fract_y
_atom_site_fract_z
_atom_site_U_iso_or_equiv
_atom_site_adp_type
_atom_site_calc_flag
_atom_site_refinement_flags
_atom_site_occupancy
_atom_site_disorder_assembly
_atom_site_disorder_group
N N1 0.20810(17) 0.34068(14) 0.21846(15) 0.0473(4) Uani d . 1 . .
C C1 0.3442(2) 0.27459(18) 0.2066(2) 0.0562(5) Uani d . 1 . .
H H1 0.3416 0.1859 0.2183 0.067 Uiso calc R 1 . .
N N2 0.05820(18) 0.66511(13) 0.16234(14) 0.0475(3) Uani d . 1 . .
H H2A -0.026(3) 0.711(2) 0.187(2) 0.063(6) Uiso d . 1 . .
C C2 0.4872(2) 0.3304(2) 0.17791(18) 0.0553(5) Uani d . 1 . .
H H2 0.5789 0.2809 0.1707 0.066 Uiso calc R 1 . .
N N3 -0.08570(15) 0.46514(15) 0.18351(14) 0.0436(3) Uani d . 1 . .
H H3A -0.087(3) 0.391(2) 0.221(2) 0.063(6) Uiso d . 1 . .
C C3 0.49114(19) 0.4615(2) 0.16021(17) 0.0518(4) Uani d . 1 . .
H H3 0.5861 0.5025 0.1410 0.062 Uiso calc R 1 . .
C C4 0.35197(19) 0.53176(17) 0.17129(16) 0.0445(4) Uani d . 1 . .
H H4 0.3523 0.6205 0.1599 0.053 Uiso calc R 1 . .
C C5 0.21182(17) 0.46810(14) 0.19969(13) 0.0364(3) Uani d . 1 . .
C C6 0.05402(18) 0.53948(14) 0.22108(14) 0.0385(3) Uani d . 1 . .
C C7 0.0394(3) 0.5618(2) 0.35388(16) 0.0574(5) Uani d . 1 . .
H H7A 0.1299 0.6097 0.3812 0.086 Uiso calc R 1 . .
H H7B 0.0352 0.4802 0.3936 0.086 Uiso calc R 1 . .
H H7C -0.0560 0.6095 0.3701 0.086 Uiso calc R 1 . .
C C8 -0.0901(2) 0.44394(19) 0.05613(18) 0.0536(4) Uani d . 1 . .
H H8A -0.1817 0.3918 0.0356 0.064 Uiso calc R 1 . .
H H8B 0.0051 0.3987 0.0311 0.064 Uiso calc R 1 . .
C C9 -0.1001(3) 0.5740(2) -0.00463(18) 0.0630(5) Uani d . 1 . .
H H9A -0.0978 0.5624 -0.0893 0.076 Uiso calc R 1 . .
H H9B -0.1990 0.6164 0.0161 0.076 Uiso calc R 1 . .
C C10 0.0403(2) 0.6562(2) 0.03398(18) 0.0574(5) Uani d . 1 . .
H H10A 0.1370 0.6202 0.0009 0.069 Uiso calc R 1 . .
H H10B 0.0274 0.7424 0.0022 0.069 Uiso calc R 1 . .

loop_
_atom_site_aniso_label
_atom_site_aniso_U_11
_atom_site_aniso_U_22
_atom_site_aniso_U_33
_atom_site_aniso_U_12
_atom_site_aniso_U_13
_atom_site_aniso_U_23
N1 0.0406(7) 0.0382(6) 0.0631(9) 0.0007(6) 0.0038(7) 0.0057(6)
C1 0.0532(10) 0.0419(8) 0.0737(12) 0.0105(8) 0.0012(9) 0.0040(9)
N2 0.0480(7) 0.0342(6) 0.0602(8) 0.0046(6) 0.0084(7) 0.0023(6)
C2 0.0406(8) 0.0658(11) 0.0594(10) 0.0145(8) 0.0010(7) -0.0043(9)
N3 0.0321(6) 0.0439(7) 0.0549(8) -0.0012(5) 0.0053(5) 0.0062(7)
C3 0.0340(7) 0.0649(10) 0.0564(9) -0.0048(7) 0.0033(7) -0.0035(9)
C4 0.0388(7) 0.0425(7) 0.0522(9) -0.0059(6) 0.0040(6) -0.0022(7)
C5 0.0340(7) 0.0353(7) 0.0400(7) -0.0006(6) 0.0011(6) -0.0017(6)
C6 0.0371(7) 0.0359(7) 0.0427(7) 0.0006(6) 0.0067(6) 0.0007(6)
C7 0.0614(11) 0.0643(11) 0.0466(9) 0.0089(9) 0.0088(8) -0.0057(8)
C8 0.0415(8) 0.0590(10) 0.0603(10) -0.0022(8) -0.0019(7) -0.0084(8)
C9 0.0568(11) 0.0812(13) 0.0509(10) 0.0073(10) -0.0036(8) 0.0088(10)
C10 0.0591(10) 0.0551(9) 0.0579(10) 0.0062(9) 0.0097(9) 0.0181(9)

loop_
_atom_type_symbol
_atom_type_description
_atom_type_scat_dispersion_real
_atom_type_scat_dispersion_imag
_atom_type_scat_source
C C 0.0033 0.0000 'International Tables Vol C Tables 4.2.6.8 and 6.1.1.4'
H H 0.0000 0.0000 'International Tables Vol C Tables 4.2.6.8 and 6.1.1.4'
N N 0.0061 0.0000 'International Tables Vol C Tables 4.2.6.8 and 6.1.1.4'

loop_
_geom_angle_atom_site_label_1
_geom_angle_atom_site_label_2
_geom_angle_atom_site_label_3
_geom_angle_site_symmetry_1
_geom_angle_site_symmetry_3
_geom_angle
_geom_angle_publ_flag
C1 N1 C5 . . 117.95(14) ?
N1 C1 C2 . . 123.75(16) ?
N1 C1 H1 . . 118.1 ?
C2 C1 H1 . . 118.1 ?
C10 N2 C6 . . 113.21(14) ?
C10 N2 H2A . . 105.3(17) ?
C6 N2 H2A . . 108.1(16) ?
C3 C2 C1 . . 118.18(16) ?
C3 C2 H2 . . 120.9 ?
C1 C2 H2 . . 120.9 ?
C6 N3 C8 . . 112.72(13) ?
C6 N3 H3A . . 109.1(16) ?
C8 N3 H3A . . 110.1(16) ?
C2 C3 C4 . . 119.15(16) ?
C2 C3 H3 . . 120.4 ?
C4 C3 H3 . . 120.4 ?
C5 C4 C3 . . 119.22(16) ?
C5 C4 H4 . . 120.4 ?
C3 C4 H4 . . 120.4 ?
N1 C5 C4 . . 121.74(15) ?
N1 C5 C6 . . 115.44(13) ?
C4 C5 C6 . . 122.65(13) ?
N3 C6 N2 . . 110.72(13) ?
N3 C6 C7 . . 107.56(13) ?
N2 C6 C7 . . 108.46(14) ?
N3 C6 C5 . . 113.03(12) ?
N2 C6 C5 . . 109.60(12) ?
C7 C6 C5 . . 107.30(14) ?
C6 C7 H7A . . 109.5 ?
C6 C7 H7B . . 109.5 ?
H7A C7 H7B . . 109.5 ?
C6 C7 H7C . . 109.5 ?
H7A C7 H7C . . 109.5 ?
H7B C7 H7C . . 109.5 ?
N3 C8 C9 . . 108.52(16) ?
N3 C8 H8A . . 110.0 ?
C9 C8 H8A . . 110.0 ?
N3 C8 H8B . . 110.0 ?
C9 C8 H8B . . 110.0 ?
H8A C8 H8B . . 108.4 ?
C10 C9 C8 . . 108.91(16) ?
C10 C9 H9A . . 109.9 ?
C8 C9 H9A . . 109.9 ?
C10 C9 H9B . . 109.9 ?
C8 C9 H9B . . 109.9 ?
H9A C9 H9B . . 108.3 ?
N2 C10 C9 . . 113.65(16) ?
N2 C10 H10A . . 108.8 ?
C9 C10 H10A . . 108.8 ?
N2 C10 H10B . . 108.8 ?
C9 C10 H10B . . 108.8 ?
H10A C10 H10B . . 107.7 ?

loop_
_geom_bond_atom_site_label_1
_geom_bond_atom_site_label_2
_geom_bond_site_symmetry_2
_geom_bond_distance
_geom_bond_publ_flag
N1 C1 . 1.340(2) ?
N1 C5 . 1.339(2) ?
C1 C2 . 1.374(3) ?
C1 H1 . 0.9300 ?
N2 C10 . 1.469(3) ?
N2 C6 . 1.464(2) ?
N2 H2A . 0.89(3) ?
C2 C3 . 1.375(3) ?
C2 H2 . 0.9300 ?
N3 C6 . 1.468(2) ?
N3 C8 . 1.464(3) ?
N3 H3A . 0.88(3) ?
C3 C4 . 1.384(2) ?
C3 H3 . 0.9300 ?
C4 C5 . 1.389(2) ?
C4 H4 . 0.9300 ?
C5 C6 . 1.539(2) ?
C6 C7 . 1.532(2) ?
C7 H7A . 0.9600 ?
C7 H7B . 0.9600 ?
C7 H7C . 0.9600 ?
C8 C9 . 1.517(3) ?
C8 H8A . 0.9700 ?
C8 H8B . 0.9700 ?
C9 C10 . 1.521(3) ?
C9 H9A . 0.9700 ?
C9 H9B . 0.9700 ?
C10 H10A . 0.9700 ?
C10 H10B . 0.9700 ?

loop_
_geom_hbond_atom_site_label_D
_geom_hbond_atom_site_label_H
_geom_hbond_atom_site_label_A
_geom_hbond_site_symmetry_A
_geom_hbond_distance_DH
_geom_hbond_distance_HA
_geom_hbond_distance_DA
_geom_hbond_angle_DHA
N2 H2A N1 3 0.89(3) 2.31(3) 3.188(2) 168(2)

loop_
_cod_related_entry_id
_cod_related_entry_database
_cod_related_entry_code
1 ChemSpider 24742779
